data_7101930
loop_
_publ_author_name
'Bates, Gareth W'
'Gale, Philip A'
'Light, Mark E'

_publ_section_title
;
 Isophthalamides and 2,6-dicarboxamidopyridines with pendant indole
 groups: a 'twisted' binding mode for selective fluoride recognition.
;
_journal_issue 21
_journal_name_full 'Chemical communications (Cambridge, England)'
_journal_page_first 2121
_journal_page_last 2123
_journal_paper_doi 10.1039/b703905k
_journal_year 2007
_chemical_formula_sum 'C44 H62 Cl N5 O2'
_chemical_formula_weight 728.44
_chemical_name_systematic
;
?
;
_space_group_IT_number 2
_symmetry_cell_setting triclinic
_symmetry_space_group_name_Hall '-P 1'
_symmetry_space_group_name_H-M 'P -1'
_atom_sites_solution_hydrogens geom
_atom_sites_solution_primary direct
_atom_sites_solution_secondary difmap
_audit_creation_method SHELXL-97
_cell_angle_alpha 98.8110(10)
_cell_angle_beta 94.7230(10)
_cell_angle_gamma 101.2830(10)
_cell_formula_units_Z 2
_cell_length_a 11.6862(3)
_cell_length_b 13.0971(3)
_cell_length_c 14.2217(3)
_cell_measurement_reflns_used 27796
_cell_measurement_temperature 120(2)
_cell_measurement_theta_max 27.48
_cell_measurement_theta_min 2.91
_cell_volume 2095.16(7)
_computing_cell_refinement 'DENZO (Otwinowski & Minor, 1997) & COLLECT (Hooft, R.W.W., 1998)'
_computing_data_collection 'COLLECT (Hooft, R.W.W., 1998)'
_computing_data_reduction 'DENZO (Otwinowski & Minor, 1997) & COLLECT (Hooft, R.W.W., 1998)'
_computing_molecular_graphics 'CAMERON (Watkin, et al., 1993)'
_computing_publication_material 'WINGX (Farrugia, 1998)'
_computing_structure_refinement 'SHELXL-97 (Sheldrick, 1997)'
_computing_structure_solution 'SHELXS-97 (Sheldrick, 1997)'
_diffrn_ambient_temperature 120(2)
_diffrn_detector_area_resol_mean 9.091
_diffrn_measured_fraction_theta_full 0.995
_diffrn_measured_fraction_theta_max 0.995
_diffrn_measurement_device_type 'Bruker-Nonius CCD camera on \k-goniostat'
_diffrn_measurement_method '\f & \w scans to fill the asymmetric unit'
_diffrn_radiation_monochromator graphite
_diffrn_radiation_source 'Bruker Nonius FR591 Rotating Anode'
_diffrn_radiation_type MoK\a
_diffrn_radiation_wavelength 0.71073
_diffrn_reflns_av_R_equivalents 0.0452
_diffrn_reflns_av_sigmaI/netI 0.0615
_diffrn_reflns_limit_h_max 15
_diffrn_reflns_limit_h_min -15
_diffrn_reflns_limit_k_max 17
_diffrn_reflns_limit_k_min -16
_diffrn_reflns_limit_l_max 18
_diffrn_reflns_limit_l_min -18
_diffrn_reflns_number 28340
_diffrn_reflns_theta_full 27.48
_diffrn_reflns_theta_max 27.48
_diffrn_reflns_theta_min 2.92
_diffrn_standards_number 0
_exptl_absorpt_coefficient_mu 0.132
_exptl_absorpt_correction_T_max 0.9740
_exptl_absorpt_correction_T_min 0.9148
_exptl_absorpt_correction_type multi-scan
_exptl_absorpt_process_details
;
SADABS V2.10 (Sheldrick, G.M., 2003)
;
_exptl_crystal_colour 'Pale Yellow'
_exptl_crystal_density_diffrn 1.155
_exptl_crystal_density_method 'not measured'
_exptl_crystal_description Block
_exptl_crystal_F_000 788
_exptl_crystal_size_max 0.6
_exptl_crystal_size_mid 0.3
_exptl_crystal_size_min 0.2
_refine_diff_density_max 0.717
_refine_diff_density_min -0.682
_refine_diff_density_rms 0.049
_refine_ls_extinction_method none
_refine_ls_goodness_of_fit_ref 1.053
_refine_ls_hydrogen_treatment constr
_refine_ls_matrix_type full
_refine_ls_number_parameters 473
_refine_ls_number_reflns 9550
_refine_ls_number_restraints 20
_refine_ls_restrained_S_all 9.074
_refine_ls_R_factor_all 0.0881
_refine_ls_R_factor_gt 0.0525
_refine_ls_shift/su_max 0.031
_refine_ls_shift/su_mean 0.000
_refine_ls_structure_factor_coef Fsqd
_refine_ls_weighting_details 'calc w=1/[\s^2^(Fo^2^)+(0.0585P)^2^+0.6730P] where P=(Fo^2^+2Fc^2^)/3'
_refine_ls_weighting_scheme calc
_refine_ls_wR_factor_gt 0.1250
_refine_ls_wR_factor_ref 0.1413
_reflns_number_gt 6561
_reflns_number_total 9550
_reflns_threshold_expression >2sigma(I)
_cod_data_source_file b703905k.txt
_cod_data_source_block 2007sot0069
_cod_depositor_comments
;
The following automatic conversions were performed:
'_symmetry_cell_setting' value 'Triclinic' changed to 'triclinic'
according to '/home/saulius/struct/CIF-dictionaries/cif_core.dic'
dictionary named 'cif_core.dic' version 2.4.1 from 2010-06-29.

Automatic conversion script
Id: cif_fix_enum 1527 2010-12-29 10:47:43Z saulius 
;
_cod_original_sg_symbol_H-M P-1
_cod_database_code 7101930

loop_
_symmetry_equiv_pos_as_xyz
'x, y, z'
'-x, -y, -z'

loop_
_atom_site_label
_atom_site_type_symbol
_atom_site_fract_x
_atom_site_fract_y
_atom_site_fract_z
_atom_site_U_iso_or_equiv
_atom_site_adp_type
_atom_site_occupancy
_atom_site_symmetry_multiplicity
_atom_site_calc_flag
_atom_site_refinement_flags
_atom_site_disorder_assembly
_atom_site_disorder_group
Cl1 Cl 1.58182(4) 0.20750(4) 0.35823(4) 0.03010(15) Uani 1 1 d . . .
C1 C 1.9358(2) 0.4018(2) 0.37550(17) 0.0433(8) Uani 1 1 d . . .
H1A H 1.9714 0.3414 0.3835 0.065 Uiso 1 1 calc R . .
H1B H 1.8747 0.4054 0.4184 0.065 Uiso 1 1 calc R . .
H1C H 1.9963 0.4671 0.3911 0.065 Uiso 1 1 calc R . .
C2 C 1.88245(19) 0.38882(18) 0.27412(16) 0.0320(7) Uani 1 1 d . . .
C3 C 1.9234(2) 0.43214(18) 0.19872(17) 0.0340(7) Uani 1 1 d . . .
C4 C 2.0377(2) 0.5085(2) 0.19866(19) 0.0479(9) Uani 1 1 d . . .
H4A H 2.0742 0.5348 0.2647 0.072 Uiso 1 1 calc R . .
H4B H 2.0229 0.5680 0.1688 0.072 Uiso 1 1 calc R . .
H4C H 2.0905 0.4725 0.1624 0.072 Uiso 1 1 calc R . .
C5 C 1.83636(19) 0.39100(17) 0.11747(16) 0.0315(7) Uani 1 1 d . . .
C6 C 1.8305(2) 0.40353(19) 0.02126(17) 0.0366(7) Uani 1 1 d . . .
H6 H 1.8930 0.4477 -0.0013 0.044 Uiso 1 1 calc R . .
C7 C 1.7321(2) 0.35050(18) -0.04004(16) 0.0365(7) Uani 1 1 d . . .
H7 H 1.7274 0.3589 -0.1053 0.044 Uiso 1 1 calc R . .
C8 C 1.6388(2) 0.28443(17) -0.00845(15) 0.0318(7) Uani 1 1 d . . .
H8 H 1.5720 0.2498 -0.0525 0.038 Uiso 1 1 calc R . .
C9 C 1.64249(18) 0.26876(16) 0.08610(15) 0.0265(6) Uani 1 1 d . . .
C10 C 1.74284(18) 0.32308(16) 0.14853(15) 0.0277(6) Uani 1 1 d . . .
C11 C 1.45986(18) 0.12829(16) 0.07121(15) 0.0257(6) Uani 1 1 d . . .
C12 C 1.37074(18) 0.07856(16) 0.12967(14) 0.0248(6) Uani 1 1 d . . .
C13 C 1.31377(19) -0.02653(17) 0.09852(16) 0.0293(6) Uani 1 1 d . . .
H13 H 1.3330 -0.0651 0.0420 0.035 Uiso 1 1 calc R . .
C14 C 1.22925(19) -0.07524(17) 0.14941(16) 0.0310(7) Uani 1 1 d . . .
H14 H 1.1909 -0.1470 0.1277 0.037 Uiso 1 1 calc R . .
C15 C 1.20044(19) -0.01929(17) 0.23210(16) 0.0298(6) Uani 1 1 d . . .
H15 H 1.1422 -0.0528 0.2667 0.036 Uiso 1 1 calc R . .
C16 C 1.25673(18) 0.08591(16) 0.26438(15) 0.0268(6) Uani 1 1 d . . .
C17 C 1.34109(18) 0.13460(16) 0.21243(14) 0.0254(6) Uani 1 1 d . . .
H17 H 1.3787 0.2066 0.2336 0.031 Uiso 1 1 calc R . .
C18 C 1.22128(18) 0.14336(17) 0.35348(15) 0.0274(6) Uani 1 1 d . . .
C19 C 1.29766(19) 0.28874(16) 0.49276(15) 0.0274(6) Uani 1 1 d . . .
C20 C 1.1925(2) 0.29448(17) 0.53042(16) 0.0323(7) Uani 1 1 d . . .
H20 H 1.1210 0.2511 0.4980 0.039 Uiso 1 1 calc R . .
C21 C 1.1909(2) 0.36386(18) 0.61597(17) 0.0369(7) Uani 1 1 d . . .
H21 H 1.1179 0.3664 0.6401 0.044 Uiso 1 1 calc R . .
C22 C 1.2917(2) 0.42820(18) 0.66582(17) 0.0356(7) Uani 1 1 d . . .
H22 H 1.2886 0.4744 0.7235 0.043 Uiso 1 1 calc R . .
C23 C 1.3989(2) 0.42427(16) 0.62983(15) 0.0301(6) Uani 1 1 d . . .
C24 C 1.40012(19) 0.35512(16) 0.54297(15) 0.0276(6) Uani 1 1 d . . .
C25 C 1.5566(3) 0.5570(2) 0.75238(19) 0.0493(9) Uani 1 1 d . . .
H25A H 1.5440 0.5216 0.8077 0.074 Uiso 1 1 calc R . .
H25B H 1.5108 0.6123 0.7538 0.074 Uiso 1 1 calc R . .
H25C H 1.6402 0.5888 0.7547 0.074 Uiso 1 1 calc R . .
C26 C 1.5178(2) 0.47789(17) 0.66187(16) 0.0335(7) Uani 1 1 d . . .
C27 C 1.5861(2) 0.44229(17) 0.59592(16) 0.0319(7) Uani 1 1 d . . .
C28 C 1.7150(2) 0.46991(19) 0.59069(18) 0.0399(8) Uani 1 1 d . . .
H28A H 1.7507 0.5314 0.6399 0.060 Uiso 1 1 calc R . .
H28B H 1.7293 0.4866 0.5273 0.060 Uiso 1 1 calc R . .
H28C H 1.7499 0.4098 0.6015 0.060 Uiso 1 1 calc R . .
C29 C 0.78968(12) 0.02617(14) 0.19957(11) 0.0322(7) Uani 1 1 d . A .
H29A H 0.7361 -0.0001 0.1394 0.039 Uiso 1 1 calc R . .
H29B H 0.7707 0.0932 0.2297 0.039 Uiso 1 1 calc R . .
C30 C 0.9144(2) 0.05005(19) 0.17425(17) 0.0399(7) Uani 1 1 d . . .
H30A H 0.9699 0.0730 0.2337 0.048 Uiso 1 1 calc R . .
H30B H 0.9327 -0.0147 0.1386 0.048 Uiso 1 1 calc R . .
C31 C 0.9294(2) 0.1362(2) 0.11361(18) 0.0454(8) Uani 1 1 d . . .
H31A H 0.8723 0.1127 0.0552 0.054 Uiso 1 1 calc R . .
H31B H 0.9099 0.2000 0.1500 0.054 Uiso 1 1 calc R . .
C32 C 1.0499(3) 0.1659(3) 0.0839(2) 0.0846(12) Uani 1 1 d . . .
H32A H 1.1054 0.2014 0.1403 0.127 Uiso 1 1 calc R . .
H32B H 1.0488 0.2136 0.0373 0.127 Uiso 1 1 calc R . .
H32C H 1.0745 0.1020 0.0549 0.127 Uiso 1 1 calc R . .
C33 C 0.83952(19) -0.01647(17) 0.36279(16) 0.0319(7) Uani 1 1 d D A .
H33A H 0.8188 -0.0703 0.4038 0.038 Uiso 1 1 calc R . .
H33B H 0.9228 -0.0126 0.3522 0.038 Uiso 1 1 calc R . .
C34 C 0.8283(2) 0.08971(18) 0.41679(16) 0.0353(7) Uani 1 1 d D . .
H34A H 0.7442 0.0918 0.4181 0.042 Uiso 1 1 calc R . .
H34B H 0.8647 0.1468 0.3836 0.042 Uiso 1 1 calc R . .
C35 C 0.8886(2) 0.10761(19) 0.51901(16) 0.0371(7) Uani 1 1 d D . .
H35A H 0.8531 0.0493 0.5512 0.045 Uiso 1 1 calc R . .
H35B H 0.9728 0.1062 0.5171 0.045 Uiso 1 1 calc R . .
C36 C 0.8778(2) 0.2124(2) 0.57681(18) 0.0452(8) Uani 1 1 d D . .
H36A H 0.9172 0.2706 0.5475 0.068 Uiso 1 1 calc R . .
H36B H 0.9146 0.2192 0.6426 0.068 Uiso 1 1 calc R . .
H36C H 0.7946 0.2148 0.5776 0.068 Uiso 1 1 calc R . .
C37A C 0.6335(4) -0.0650(3) 0.2849(3) 0.0384(5) Uani 0.554(3) 1 d PD A 1
H37A H 0.6181 0.0070 0.3003 0.046 Uiso 0.554(3) 1 calc PR A 1
H37B H 0.5842 -0.0999 0.2243 0.046 Uiso 0.554(3) 1 calc PR A 1
C38A C 0.5909(3) -0.1262(3) 0.3645(3) 0.0384(5) Uani 0.554(3) 1 d PD A 1
H38A H 0.6142 -0.1955 0.3554 0.046 Uiso 0.554(3) 1 calc PR A 1
H38B H 0.6288 -0.0860 0.4277 0.046 Uiso 0.554(3) 1 calc PR A 1
C39A C 0.4575(3) -0.1435(3) 0.3624(3) 0.0384(5) Uani 0.554(3) 1 d PD A 1
H39A H 0.4347 -0.1655 0.4230 0.046 Uiso 0.554(3) 1 calc PR A 1
H39B H 0.4334 -0.0758 0.3584 0.046 Uiso 0.554(3) 1 calc PR A 1
C40A C 0.3926(4) -0.2264(3) 0.2789(3) 0.0384(5) Uani 0.554(3) 1 d PD A 1
H40A H 0.4096 -0.2023 0.2186 0.058 Uiso 0.554(3) 1 calc PR A 1
H40B H 0.3080 -0.2375 0.2831 0.058 Uiso 0.554(3) 1 calc PR A 1
H40C H 0.4184 -0.2929 0.2810 0.058 Uiso 0.554(3) 1 calc PR A 1
C37B C 0.63527(14) -0.0681(2) 0.26895(15) 0.0384(5) Uani 0.446(3) 1 d PD A 2
H37C H 0.5964 -0.0791 0.2026 0.046 Uiso 0.446(3) 1 calc PR A 2
H37D H 0.6183 -0.0026 0.3043 0.046 Uiso 0.446(3) 1 calc PR A 2
C38B C 0.5834(4) -0.1605(4) 0.3158(4) 0.0384(5) Uani 0.446(3) 1 d PD A 2
H38C H 0.6289 -0.1556 0.3789 0.046 Uiso 0.446(3) 1 calc PR A 2
H38D H 0.5882 -0.2277 0.2752 0.046 Uiso 0.446(3) 1 calc PR A 2
C39B C 0.4551(4) -0.1593(4) 0.3291(4) 0.0384(5) Uani 0.446(3) 1 d PD A 2
H39C H 0.4135 -0.1572 0.2661 0.046 Uiso 0.446(3) 1 calc PR A 2
H39D H 0.4195 -0.2270 0.3483 0.046 Uiso 0.446(3) 1 calc PR A 2
C40B C 0.43282(16) -0.07341(5) 0.39841(5) 0.0384(5) Uani 0.446(3) 1 d PD A 2
H40D H 0.4683 -0.0772 0.4624 0.058 Uiso 0.446(3) 1 calc PR A 2
H40E H 0.3479 -0.0798 0.3987 0.058 Uiso 0.446(3) 1 calc PR A 2
H40F H 0.4673 -0.0055 0.3808 0.058 Uiso 0.446(3) 1 calc PR A 2
C41 C 0.7932(2) -0.15943(18) 0.22540(19) 0.0427(8) Uani 1 1 d . A .
H41A H 0.8784 -0.1478 0.2196 0.051 Uiso 1 1 calc R . .
H41B H 0.7764 -0.2084 0.2715 0.051 Uiso 1 1 calc R . .
C42 C 0.7266(3) -0.2120(2) 0.1286(2) 0.0660(10) Uani 1 1 d . . .
H42A H 0.6412 -0.2257 0.1341 0.079 Uiso 1 1 calc R . .
H42B H 0.7425 -0.1635 0.0821 0.079 Uiso 1 1 calc R . .
C43 C 0.7610(3) -0.3152(2) 0.0917(2) 0.0552(9) Uani 1 1 d . . .
H43A H 0.7451 -0.3640 0.1380 0.066 Uiso 1 1 calc R . .
H43B H 0.8463 -0.3018 0.0857 0.066 Uiso 1 1 calc R . .
C44 C 0.6926(3) -0.3661(2) -0.0052(2) 0.0801(12) Uani 1 1 d . . .
H44A H 0.6086 -0.3835 0.0015 0.120 Uiso 1 1 calc R . .
H44B H 0.7189 -0.4309 -0.0293 0.120 Uiso 1 1 calc R . .
H44C H 0.7063 -0.3168 -0.0505 0.120 Uiso 1 1 calc R . .
N1 N 1.77302(16) 0.32202(14) 0.24413(13) 0.0295(5) Uani 1 1 d D . .
H1 H 1.7301 0.2851 0.2803 0.035 Uiso 1 1 calc R . .
N2 N 1.55102(15) 0.20304(13) 0.12244(12) 0.0267(5) Uani 1 1 d . . .
H2 H 1.5533 0.2114 0.1852 0.032 Uiso 1 1 calc R . .
N3 N 1.30728(15) 0.22096(14) 0.40680(12) 0.0286(5) Uani 1 1 d . . .
H3 H 1.3766 0.2302 0.3857 0.034 Uiso 1 1 calc R . .
N4 N 1.51487(16) 0.36758(14) 0.52363(13) 0.0301(5) Uani 1 1 d . . .
H4 H 1.5395 0.3337 0.4735 0.036 Uiso 1 1 calc R . .
N5 N 0.76417(16) -0.05392(14) 0.26641(14) 0.0333(6) Uani 1 1 d . . .
O1 O 1.44916(13) 0.10234(12) -0.01648(10) 0.0305(4) Uani 1 1 d . . .
O2 O 1.12093(14) 0.11952(13) 0.37511(11) 0.0380(5) Uani 1 1 d . . .

loop_
_atom_site_aniso_label
_atom_site_aniso_U_11
_atom_site_aniso_U_22
_atom_site_aniso_U_33
_atom_site_aniso_U_23
_atom_site_aniso_U_13
_atom_site_aniso_U_12
Cl1 0.0258(2) 0.0382(2) 0.0275(2) 0.0055(2) 0.0039(2) 0.0096(2)
C1 0.0343(13) 0.0552(14) 0.0379(12) 0.0145(11) -0.0013(11) 0.0004(11)
C2 0.0241(10) 0.0359(11) 0.0350(11) 0.0071(10) 0.0019(9) 0.0034(9)
C3 0.0262(11) 0.0379(11) 0.0367(11) 0.0085(10) 0.0040(9) 0.0026(9)
C4 0.0331(13) 0.0602(16) 0.0464(13) 0.0161(12) 0.0019(11) -0.0039(12)
C5 0.0280(10) 0.0327(10) 0.0351(11) 0.0076(9) 0.0071(9) 0.0071(9)
C6 0.0371(12) 0.0386(12) 0.0350(11) 0.0117(10) 0.0099(10) 0.0040(10)
C7 0.0436(13) 0.0395(12) 0.0270(10) 0.0099(10) 0.0077(10) 0.0054(10)
C8 0.0342(11) 0.0316(10) 0.0287(10) 0.0043(9) 0.0032(9) 0.0058(9)
C9 0.0269(10) 0.0255(9) 0.0284(10) 0.0034(8) 0.0062(8) 0.0088(8)
C10 0.0271(10) 0.0297(10) 0.0293(10) 0.0062(9) 0.0069(8) 0.0109(8)
C11 0.0258(9) 0.0263(9) 0.0262(10) 0.0015(8) 0.0018(8) 0.0112(7)
C12 0.0213(9) 0.0286(9) 0.0243(9) 0.0028(8) -0.0007(8) 0.0076(8)
C13 0.0293(10) 0.0302(10) 0.0279(10) 0.0001(9) 0.0023(9) 0.0096(8)
C14 0.0300(11) 0.0267(10) 0.0333(11) 0.0000(9) -0.0006(9) 0.0046(9)
C15 0.0255(10) 0.0323(10) 0.0300(10) 0.0046(9) 0.0016(9) 0.0034(9)
C16 0.0247(10) 0.0312(10) 0.0240(9) 0.0025(8) -0.0011(8) 0.0084(8)
C17 0.0221(9) 0.0270(9) 0.0260(10) 0.0016(8) 0.0008(8) 0.0054(8)
C18 0.0251(10) 0.0314(10) 0.0255(9) 0.0049(9) 0.0032(8) 0.0054(8)
C19 0.0296(10) 0.0282(10) 0.0242(9) 0.0030(8) 0.0027(9) 0.0068(8)
C20 0.0297(11) 0.0326(11) 0.0332(11) 0.0012(10) 0.0064(9) 0.0059(9)
C21 0.0375(11) 0.0359(11) 0.0377(12) 0.0010(10) 0.0138(10) 0.0091(9)
C22 0.0454(12) 0.0292(10) 0.0311(11) -0.0013(9) 0.0095(10) 0.0082(9)
C23 0.0381(11) 0.0255(9) 0.0274(10) 0.0040(9) 0.0027(9) 0.0091(8)
C24 0.0285(10) 0.0282(10) 0.0271(10) 0.0058(9) 0.0033(9) 0.0076(8)
C25 0.0565(16) 0.0360(13) 0.0458(14) -0.0097(12) -0.0028(13) 0.0031(12)
C26 0.0390(12) 0.0279(10) 0.0311(11) 0.0011(9) -0.0029(10) 0.0070(9)
C27 0.0332(11) 0.0270(10) 0.0331(11) 0.0038(9) -0.0060(10) 0.0054(9)
C28 0.0331(12) 0.0374(12) 0.0447(13) 0.0015(11) -0.0074(11) 0.0058(10)
C29 0.0325(11) 0.0330(10) 0.0317(11) 0.0047(9) -0.0041(9) 0.0122(8)
C30 0.0404(12) 0.0506(12) 0.0359(12) 0.0106(10) 0.0085(10) 0.0226(9)
C31 0.0423(13) 0.0595(14) 0.0401(12) 0.0169(11) 0.0038(11) 0.0189(11)
C32 0.0729(17) 0.120(2) 0.0966(18) 0.0700(16) 0.0506(15) 0.0490(15)
C33 0.0270(10) 0.0387(11) 0.0313(11) 0.0082(9) -0.0016(9) 0.0103(9)
C34 0.0322(11) 0.0416(11) 0.0341(11) 0.0074(10) 0.0003(10) 0.0137(9)
C35 0.0379(12) 0.0411(12) 0.0325(11) 0.0104(10) 0.0063(10) 0.0045(10)
C36 0.0424(13) 0.0524(14) 0.0383(12) 0.0036(12) 0.0116(11) 0.0047(12)
C37A 0.0333(7) 0.0370(7) 0.0450(9) 0.0112(7) 0.0013(7) 0.0059(6)
C38A 0.0333(7) 0.0370(7) 0.0450(9) 0.0112(7) 0.0013(7) 0.0059(6)
C39A 0.0333(7) 0.0370(7) 0.0450(9) 0.0112(7) 0.0013(7) 0.0059(6)
C40A 0.0333(7) 0.0370(7) 0.0450(9) 0.0112(7) 0.0013(7) 0.0059(6)
C37B 0.0333(7) 0.0370(7) 0.0450(9) 0.0112(7) 0.0013(7) 0.0059(6)
C38B 0.0333(7) 0.0370(7) 0.0450(9) 0.0112(7) 0.0013(7) 0.0059(6)
C39B 0.0333(7) 0.0370(7) 0.0450(9) 0.0112(7) 0.0013(7) 0.0059(6)
C40B 0.0333(7) 0.0370(7) 0.0450(9) 0.0112(7) 0.0013(7) 0.0059(6)
C41 0.0439(12) 0.0314(10) 0.0522(14) 0.0011(11) -0.0100(12) 0.0175(9)
C42 0.0731(17) 0.0383(12) 0.0766(19) -0.0154(14) -0.0370(15) 0.0264(11)
C43 0.0743(17) 0.0404(12) 0.0515(15) 0.0028(12) -0.0080(14) 0.0239(11)
C44 0.104(2) 0.0513(15) 0.075(2) -0.0190(16) -0.0295(19) 0.0318(15)
N1 0.0262(9) 0.0337(9) 0.0289(8) 0.0095(7) 0.0045(7) 0.0035(7)
N2 0.0275(8) 0.0298(8) 0.0215(8) 0.0017(7) 0.0042(7) 0.0045(7)
N3 0.0232(8) 0.0352(9) 0.0246(8) -0.0016(8) 0.0043(7) 0.0046(7)
N4 0.0281(9) 0.0336(9) 0.0271(9) 0.0007(8) 0.0007(7) 0.0076(7)
N5 0.0294(9) 0.0285(8) 0.0415(10) 0.0059(8) -0.0054(8) 0.0089(7)
O1 0.0324(7) 0.0353(7) 0.0232(7) 0.0011(6) 0.0021(6) 0.0089(6)
O2 0.0278(8) 0.0445(9) 0.0361(8) -0.0021(7) 0.0089(7) -0.0007(7)

loop_
_atom_type_symbol
_atom_type_description
_atom_type_scat_dispersion_real
_atom_type_scat_dispersion_imag
_atom_type_scat_source
C C 0.0033 0.0016 'International Tables Vol C Tables 4.2.6.8 and 6.1.1.4'
H H 0.0000 0.0000 'International Tables Vol C Tables 4.2.6.8 and 6.1.1.4'
N N 0.0061 0.0033 'International Tables Vol C Tables 4.2.6.8 and 6.1.1.4'
O O 0.0106 0.0060 'International Tables Vol C Tables 4.2.6.8 and 6.1.1.4'
Cl Cl 0.1484 0.1585 'International Tables Vol C Tables 4.2.6.8 and 6.1.1.4'

loop_
_geom_angle_atom_site_label_1
_geom_angle_atom_site_label_2
_geom_angle_atom_site_label_3
_geom_angle
C3 C2 N1 109.34(19)
C3 C2 C1 130.9(2)
N1 C2 C1 119.8(2)
C2 C3 C5 107.11(19)
C2 C3 C4 127.4(2)
C5 C3 C4 125.5(2)
C6 C5 C10 119.32(19)
C6 C5 C3 133.4(2)
C10 C5 C3 107.2(2)
C7 C6 C5 118.7(2)
C6 C7 C8 121.7(2)
C9 C8 C7 121.20(19)
C8 C9 C10 117.02(19)
C8 C9 N2 123.88(17)
C10 C9 N2 119.10(19)
N1 C10 C9 130.6(2)
N1 C10 C5 107.35(17)
C9 C10 C5 122.1(2)
O1 C11 N2 123.88(19)
O1 C11 C12 121.03(16)
N2 C11 C12 115.10(17)
C13 C12 C17 119.22(19)
C13 C12 C11 118.49(18)
C17 C12 C11 122.27(17)
C14 C13 C12 120.5(2)
C13 C14 C15 120.09(19)
C14 C15 C16 120.2(2)
C17 C16 C15 119.40(19)
C17 C16 C18 122.47(17)
C15 C16 C18 118.11(19)
C16 C17 C12 120.61(18)
O2 C18 N3 123.78(19)
O2 C18 C16 120.77(17)
N3 C18 C16 115.45(18)
C20 C19 C24 117.27(19)
C20 C19 N3 124.33(17)
C24 C19 N3 118.40(19)
C19 C20 C21 120.63(19)
C22 C21 C20 122.1(2)
C21 C22 C23 118.7(2)
C22 C23 C24 119.11(18)
C22 C23 C26 133.7(2)
C24 C23 C26 107.2(2)
N4 C24 C19 130.56(19)
N4 C24 C23 107.22(17)
C19 C24 C23 122.2(2)
C27 C26 C23 107.29(18)
C27 C26 C25 127.9(2)
C23 C26 C25 124.8(2)
C26 C27 N4 109.12(19)
C26 C27 C28 131.58(19)
N4 C27 C28 119.3(2)
C30 C29 N5 116.04(17)
C31 C30 C29 110.4(2)
C32 C31 C30 114.9(3)
C34 C33 N5 115.68(19)
C33 C34 C35 110.2(2)
C36 C35 C34 112.2(2)
C38A C37A N5 118.2(3)
C39A C38A C37A 110.8(4)
C40A C39A C38A 112.8(4)
N5 C37B C38B 113.3(3)
C37B C38B C39B 109.8(4)
C40B C39B C38B 117.1(3)
C42 C41 N5 114.9(2)
C43 C42 C41 112.0(3)
C42 C43 C44 110.8(3)
C10 N1 C2 108.99(18)
C11 N2 C9 127.54(18)
C18 N3 C19 127.37(18)
C24 N4 C27 109.22(18)
C37B N5 C33 115.88(17)
C37B N5 C29 103.02(17)
C33 N5 C29 111.45(14)
C37B N5 C41 109.36(17)
C33 N5 C41 105.83(18)
C29 N5 C41 111.41(17)
C37B N5 C37A 8.22(17)
C33 N5 C37A 107.7(2)
C29 N5 C37A 107.9(2)
C41 N5 C37A 112.6(2)

loop_
_geom_bond_atom_site_label_1
_geom_bond_atom_site_label_2
_geom_bond_distance
C1 C2 1.494(3)
C2 C3 1.366(3)
C2 N1 1.393(3)
C3 C5 1.436(3)
C3 C4 1.504(3)
C5 C6 1.401(3)
C5 C10 1.414(3)
C6 C7 1.378(3)
C7 C8 1.403(3)
C8 C9 1.389(3)
C9 C10 1.406(3)
C9 N2 1.421(3)
C10 N1 1.379(3)
C11 O1 1.231(2)
C11 N2 1.367(2)
C11 C12 1.498(3)
C12 C13 1.393(3)
C12 C17 1.395(3)
C13 C14 1.385(3)
C14 C15 1.390(3)
C15 C16 1.394(3)
C16 C17 1.394(3)
C16 C18 1.503(3)
C18 O2 1.230(3)
C18 N3 1.363(2)
C19 C20 1.391(3)
C19 C24 1.400(3)
C19 N3 1.423(3)
C20 C21 1.406(3)
C21 C22 1.375(3)
C22 C23 1.399(4)
C23 C24 1.418(3)
C23 C26 1.431(3)
C24 N4 1.375(3)
C25 C26 1.499(3)
C26 C27 1.366(3)
C27 N4 1.392(2)
C27 C28 1.490(3)
C29 C30 1.515(3)
C29 N5 1.524(3)
C30 C31 1.514(4)
C31 C32 1.499(4)
C33 C34 1.517(3)
C33 N5 1.524(3)
C34 C35 1.525(3)
C35 C36 1.521(4)
C37A C38A 1.544(6)
C37A N5 1.553(5)
C38A C39A 1.528(6)
C39A C40A 1.516(5)
C37B N5 1.485(3)
C37B C38B 1.517(6)
C38B C39B 1.529(7)
C39B C40B 1.458(5)
C41 C42 1.516(4)
C41 N5 1.528(3)
C42 C43 1.515(4)
C43 C44 1.521(4)

loop_
_geom_hbond_atom_site_label_D
_geom_hbond_atom_site_label_H
_geom_hbond_atom_site_label_A
_geom_hbond_distance_DH
_geom_hbond_distance_HA
_geom_hbond_distance_DA
_geom_hbond_angle_DHA
N1 H1 Cl1 0.88 2.29 3.1474(19) 165.5
N2 H2 Cl1 0.88 2.47 3.3334(18) 168.8
N3 H3 Cl1 0.88 2.53 3.3690(19) 160.3
N4 H4 Cl1 0.88 2.30 3.1582(19) 165.2
